data_4337555
loop_
_publ_author_name
'Hern\'andez-Gil, Javier'
'Ferrer, Sacramento'
'Casti\~neiras, Alfonso'
'Liu-Gonz\'alez, Malva'
'Lloret, Francesc'
'Ribes, Angela'
'Coga, Lucija'
'Bernecker, Anja'
'Mareque-Rivas, Juan C'

_publ_section_title
;
 Two novel ternary dicopper(II) \m-guanazole complexes with aromatic
 amines strongly activated by quantum dots for DNA cleavage.
;
_journal_issue 1
_journal_name_full 'Inorganic chemistry'
_journal_page_first 578
_journal_page_last 593
_journal_paper_doi 10.1021/ic4027249
_journal_volume 53
_journal_year 2014
_chemical_formula_moiety 'C24 H26 Cu2 N14 O, 2(Cl O4)'
_chemical_formula_sum 'C24 H26 Cl2 Cu2 N14 O9'
_chemical_formula_weight 852.57
_chemical_name_systematic
; 
 ? 
;
_space_group_IT_number 14
_symmetry_cell_setting monoclinic
_symmetry_Int_Tables_number 14
_symmetry_space_group_name_Hall '-P 2ybc'
_symmetry_space_group_name_H-M 'P 1 21/c 1'
_atom_sites_solution_hydrogens geom
_atom_sites_solution_primary direct
_atom_sites_solution_secondary difmap
_audit_creation_method SHELXL-97
_cell_angle_alpha 90.00
_cell_angle_beta 109.799(2)
_cell_angle_gamma 90.00
_cell_formula_units_Z 4
_cell_length_a 16.2221(7)
_cell_length_b 13.9144(7)
_cell_length_c 15.4530(5)
_cell_measurement_reflns_used 6600
_cell_measurement_temperature 293(2)
_cell_measurement_theta_max 27.485
_cell_measurement_theta_min 0.998
_cell_volume 3281.9(2)
_computing_cell_refinement 'HKL Scalepack (Otwinowski & Minor 1997)'
_computing_data_collection 'Collect (Bruker AXS BV, 1997-2004)'
_computing_data_reduction 'HKL Scalepack (Otwinowski & Minor 1997)'
_computing_molecular_graphics 'PLATON (Spek, 2009)'
_computing_publication_material 'SHELXL-97 (Sheldrick, 2008)'
_computing_structure_refinement 'SHELXL-97 (Sheldrick, 2008)'
_computing_structure_solution 'SHELXS-97 (Sheldrick, 2008)'
_diffrn_ambient_temperature 293(2)
_diffrn_measured_fraction_theta_full 0.992
_diffrn_measured_fraction_theta_max 0.992
_diffrn_measurement_device_type KappaCCD
_diffrn_measurement_method 'CCD rotation images, thick slices'
_diffrn_radiation_monochromator graphite
_diffrn_radiation_source 'fine-focus sealed tube'
_diffrn_radiation_type MoK\a
_diffrn_radiation_wavelength 0.71073
_diffrn_reflns_av_R_equivalents 0.0376
_diffrn_reflns_av_sigmaI/netI 0.0531
_diffrn_reflns_limit_h_max 21
_diffrn_reflns_limit_h_min -21
_diffrn_reflns_limit_k_max 16
_diffrn_reflns_limit_k_min -17
_diffrn_reflns_limit_l_max 20
_diffrn_reflns_limit_l_min -20
_diffrn_reflns_number 12830
_diffrn_reflns_theta_full 27.44
_diffrn_reflns_theta_max 27.44
_diffrn_reflns_theta_min 1.33
_exptl_absorpt_coefficient_mu 1.533
_exptl_absorpt_correction_T_max 0.9555
_exptl_absorpt_correction_T_min 0.9273
_exptl_absorpt_correction_type multi-scan
_exptl_absorpt_process_details SADABS
_exptl_crystal_colour 'dark green'
_exptl_crystal_density_diffrn 1.726
_exptl_crystal_density_method 'not measured'
_exptl_crystal_description prism
_exptl_crystal_F_000 1728
_exptl_crystal_size_max 0.05
_exptl_crystal_size_mid 0.03
_exptl_crystal_size_min 0.03
_refine_diff_density_max 0.878
_refine_diff_density_min -0.625
_refine_diff_density_rms 0.180
_refine_ls_extinction_method none
_refine_ls_goodness_of_fit_ref 1.083
_refine_ls_hydrogen_treatment constr
_refine_ls_matrix_type full
_refine_ls_number_parameters 479
_refine_ls_number_reflns 7425
_refine_ls_number_restraints 0
_refine_ls_restrained_S_all 1.083
_refine_ls_R_factor_all 0.0801
_refine_ls_R_factor_gt 0.0500
_refine_ls_shift/su_max 0.001
_refine_ls_shift/su_mean 0.000
_refine_ls_structure_factor_coef Fsqd
_refine_ls_weighting_details 'calc w=1/[\s^2^(Fo^2^)+(0.0866P)^2^+1.6956P] where P=(Fo^2^+2Fc^2^)/3'
_refine_ls_weighting_scheme calc
_refine_ls_wR_factor_gt 0.1347
_refine_ls_wR_factor_ref 0.1618
_reflns_number_gt 5308
_reflns_number_total 7425
_reflns_threshold_expression >2sigma(I)
_cod_data_source_file ic4027249_si_003.cif
_cod_data_source_block lcbb17
_cod_depositor_comments
;
The following automatic conversions were performed:

'_symmetry_cell_setting' value 'Monoclinic' changed to 'monoclinic'
according to
/usr/data/users/saulius/automatic-downloads/current/ACS/lib/dictionaries/cif_core.dic
dictionary named 'cif_core.dic' version 2.4.2 from 2011-04-26.

Automatic conversion script
Id: cif_fix_values 2281 2013-09-26 08:29:07Z andrius 
;
_cod_original_sg_symbol_H-M 'P 21/c'
_cod_database_code 4337555

loop_
_symmetry_equiv_pos_as_xyz
'x, y, z'
'-x, y+1/2, -z+1/2'
'-x, -y, -z'
'x, -y-1/2, z-1/2'

loop_
_atom_site_label
_atom_site_type_symbol
_atom_site_fract_x
_atom_site_fract_y
_atom_site_fract_z
_atom_site_U_iso_or_equiv
_atom_site_adp_type
_atom_site_occupancy
_atom_site_symmetry_multiplicity
_atom_site_calc_flag
_atom_site_refinement_flags
Cu1 Cu 0.35116(3) -0.57935(3) 0.24460(3) 0.03240(14) Uani 1 1 d .
Cu2 Cu 0.19144(3) -0.73391(4) 0.23034(3) 0.03362(15) Uani 1 1 d .
O1 O 0.31748(17) -0.6905(2) 0.35408(16) 0.0376(6) Uani 1 1 d .
H1W H 0.3510 -0.7358 0.3488 0.056 Uiso 1 1 d R
H2W H 0.3029 -0.6928 0.3958 0.056 Uiso 1 1 d R
N1 N 0.1904(2) -0.8756(3) 0.0480(3) 0.0524(10) Uani 1 1 d .
H1A H 0.1502 -0.8810 0.0797 0.063 Uiso 1 1 d R
H1B H 0.1786 -0.9020 -0.0071 0.063 Uiso 1 1 d R
N2 N 0.2673(2) -0.7586(2) 0.1558(2) 0.0342(7) Uani 1 1 d .
N3 N 0.3332(2) -0.6909(2) 0.1594(2) 0.0341(7) Uani 1 1 d .
N4 N 0.2985(2) -0.7716(2) 0.0259(2) 0.0397(8) Uani 1 1 d .
N5 N 0.4073(3) -0.6505(3) 0.0570(3) 0.0638(12) Uani 1 1 d .
H5A H 0.4392 -0.6087 0.0946 0.077 Uiso 1 1 d R
H5B H 0.4138 -0.6599 0.0047 0.077 Uiso 1 1 d R
N6 N 0.2351(2) -0.3885(3) 0.1101(3) 0.0527(10) Uani 1 1 d .
H6A H 0.2895 -0.3800 0.1417 0.063 Uiso 1 1 d R
H6B H 0.2070 -0.3455 0.0713 0.063 Uiso 1 1 d R
N7 N 0.1072(2) -0.4847(2) 0.0772(2) 0.0368(7) Uani 1 1 d .
N8 N 0.0138(2) -0.6136(3) 0.0845(2) 0.0434(8) Uani 1 1 d .
H8A H 0.0071 -0.6671 0.1091 0.052 Uiso 1 1 d R
H8B H -0.0301 -0.5870 0.0436 0.052 Uiso 1 1 d R
N9 N 0.1642(2) -0.6072(2) 0.1722(2) 0.0347(7) Uani 1 1 d .
N10 N 0.2306(2) -0.5405(2) 0.1793(2) 0.0368(7) Uani 1 1 d .
N11 N 0.4810(2) -0.5917(2) 0.3036(2) 0.0368(7) Uani 1 1 d .
N12 N 0.3736(2) -0.4676(2) 0.3316(2) 0.0387(7) Uani 1 1 d .
N13 N 0.1948(2) -0.8698(3) 0.2765(2) 0.0430(8) Uani 1 1 d .
N14 N 0.1049(2) -0.7217(3) 0.2971(2) 0.0416(8) Uani 1 1 d .
C1 C 0.0935(2) -0.5712(3) 0.1101(2) 0.0324(8) Uani 1 1 d .
C2 C 0.1931(3) -0.4706(3) 0.1216(3) 0.0376(9) Uani 1 1 d .
C3 C 0.3470(3) -0.7014(3) 0.0803(3) 0.0381(9) Uani 1 1 d .
C4 C 0.2494(3) -0.8021(3) 0.0761(2) 0.0348(8) Uani 1 1 d .
C5 C 0.5319(3) -0.6599(3) 0.2877(3) 0.0488(10) Uani 1 1 d .
H5 H 0.5058 -0.7099 0.2480 0.059 Uiso 1 1 d R
C6 C 0.6223(3) -0.6589(4) 0.3281(4) 0.0619(14) Uani 1 1 d .
H6 H 0.6559 -0.7075 0.3155 0.074 Uiso 1 1 d R
C7 C 0.6616(3) -0.5856(5) 0.3868(4) 0.0728(16) Uani 1 1 d .
H7 H 0.7222 -0.5836 0.4142 0.087 Uiso 1 1 d R
C8 C 0.6096(3) -0.5144(4) 0.4049(3) 0.0626(14) Uani 1 1 d .
H8 H 0.6348 -0.4642 0.4448 0.075 Uiso 1 1 d R
C9 C 0.5196(3) -0.5195(3) 0.3623(3) 0.0426(10) Uani 1 1 d .
C10 C 0.4578(3) -0.4488(3) 0.3763(3) 0.0442(10) Uani 1 1 d .
C11 C 0.4818(4) -0.3662(4) 0.4311(3) 0.0679(15) Uani 1 1 d .
H11 H 0.5406 -0.3525 0.4616 0.081 Uiso 1 1 d R
C12 C 0.4189(4) -0.3066(5) 0.4395(4) 0.0813(18) Uani 1 1 d .
H12 H 0.4346 -0.2513 0.4751 0.098 Uiso 1 1 d R
C13 C 0.3327(4) -0.3275(4) 0.3958(4) 0.0655(14) Uani 1 1 d .
H13 H 0.2889 -0.2880 0.4023 0.079 Uiso 1 1 d R
C14 C 0.3120(3) -0.4091(3) 0.3416(3) 0.0519(11) Uani 1 1 d .
H14 H 0.2534 -0.4237 0.3110 0.062 Uiso 1 1 d R
C15 C 0.2498(3) -0.9393(3) 0.2713(3) 0.0565(12) Uani 1 1 d .
H15 H 0.2897 -0.9263 0.2415 0.068 Uiso 1 1 d R
C16 C 0.2498(5) -1.0292(4) 0.3082(4) 0.0862(19) Uani 1 1 d .
H16 H 0.2894 -1.0760 0.3044 0.103 Uiso 1 1 d R
C17 C 0.1901(6) -1.0478(5) 0.3504(5) 0.100(2) Uani 1 1 d .
H17 H 0.1880 -1.1083 0.3751 0.120 Uiso 1 1 d R
C18 C 0.1334(5) -0.9776(5) 0.3565(4) 0.0848(19) Uani 1 1 d .
H18 H 0.0924 -0.9904 0.3849 0.102 Uiso 1 1 d R
C19 C 0.1372(3) -0.8877(4) 0.3205(3) 0.0507(11) Uani 1 1 d .
C20 C 0.0842(3) -0.8047(4) 0.3280(3) 0.0523(12) Uani 1 1 d .
C21 C 0.0178(4) -0.8096(5) 0.3650(4) 0.0761(18) Uani 1 1 d .
H21 H 0.0028 -0.8684 0.3842 0.091 Uiso 1 1 d R
C22 C -0.0256(4) -0.7282(6) 0.3732(4) 0.085(2) Uani 1 1 d .
H22 H -0.0708 -0.7310 0.3975 0.102 Uiso 1 1 d R
C23 C -0.0021(3) -0.6426(5) 0.3453(3) 0.0714(17) Uani 1 1 d .
H23 H -0.0296 -0.5859 0.3523 0.086 Uiso 1 1 d R
C24 C 0.0631(3) -0.6413(4) 0.3064(3) 0.0558(12) Uani 1 1 d .
H24 H 0.0784 -0.5831 0.2862 0.067 Uiso 1 1 d R
Cl2A Cl 0.4870(3) -0.4042(3) 0.1240(3) 0.0499(7) Uani 0.687(9) 1 d P
O21 O 0.5388(3) -0.4922(3) 0.1459(3) 0.0884(13) Uani 1 1 d .
O22 O 0.4400(4) -0.3912(5) 0.1784(5) 0.150(3) Uani 1 1 d .
O23A O 0.4211(5) -0.4089(5) 0.0389(5) 0.112(3) Uani 0.687(9) 1 d P
O24 O 0.5432(3) -0.3272(3) 0.1181(3) 0.0753(11) Uani 1 1 d .
Cl2B Cl 0.5146(6) -0.4016(7) 0.1554(6) 0.0507(16) Uani 0.313(9) 1 d P
O23B O 0.5503(12) -0.3770(9) 0.2484(8) 0.094(6) Uani 0.313(9) 1 d P
Cl1 Cl 0.08842(9) -0.35906(10) 0.41999(9) 0.0668(4) Uani 1 1 d .
O11 O 0.1094(5) -0.4025(6) 0.3518(6) 0.198(4) Uani 1 1 d .
O12 O 0.1366(3) -0.2760(3) 0.4541(4) 0.1127(18) Uani 1 1 d .
O13 O -0.0028(3) -0.3413(3) 0.3946(3) 0.0804(11) Uani 1 1 d .
O14 O 0.1097(4) -0.4243(5) 0.4939(5) 0.161(3) Uani 1 1 d .

loop_
_atom_site_aniso_label
_atom_site_aniso_U_11
_atom_site_aniso_U_22
_atom_site_aniso_U_33
_atom_site_aniso_U_23
_atom_site_aniso_U_13
_atom_site_aniso_U_12
Cu1 0.0289(2) 0.0353(3) 0.0301(2) -0.00323(18) 0.00607(17) -0.00037(19)
Cu2 0.0348(3) 0.0375(3) 0.0307(2) 0.00655(19) 0.01395(19) -0.0005(2)
O1 0.0409(15) 0.0453(16) 0.0274(12) 0.0074(11) 0.0126(11) 0.0027(13)
N1 0.054(2) 0.053(2) 0.050(2) -0.0148(18) 0.0169(17) -0.0215(19)
N2 0.0378(18) 0.0326(17) 0.0339(15) -0.0020(13) 0.0146(14) -0.0061(14)
N3 0.0387(18) 0.0319(17) 0.0355(15) -0.0060(13) 0.0176(14) -0.0079(14)
N4 0.052(2) 0.0391(19) 0.0314(16) -0.0060(14) 0.0183(15) -0.0085(16)
N5 0.080(3) 0.070(3) 0.061(2) -0.024(2) 0.050(2) -0.036(2)
N6 0.043(2) 0.037(2) 0.067(2) 0.0129(18) 0.0053(18) -0.0045(17)
N7 0.0302(16) 0.0373(18) 0.0388(16) 0.0050(14) 0.0061(13) 0.0028(14)
N8 0.0311(17) 0.049(2) 0.0446(18) 0.0084(16) 0.0055(14) -0.0015(16)
N9 0.0298(16) 0.0355(18) 0.0366(16) 0.0070(14) 0.0085(13) -0.0004(14)
N10 0.0291(17) 0.0368(18) 0.0400(17) 0.0031(14) 0.0056(13) -0.0001(14)
N11 0.0340(17) 0.0387(19) 0.0368(16) 0.0093(14) 0.0107(13) -0.0012(15)
N12 0.0406(18) 0.0419(19) 0.0316(15) -0.0047(14) 0.0098(14) -0.0030(15)
N13 0.047(2) 0.044(2) 0.0392(17) 0.0083(15) 0.0164(15) -0.0087(17)
N14 0.0383(19) 0.054(2) 0.0356(17) 0.0037(16) 0.0166(15) -0.0021(17)
C1 0.0308(19) 0.037(2) 0.0284(17) -0.0010(15) 0.0084(14) 0.0009(16)
C2 0.035(2) 0.037(2) 0.0379(19) 0.0015(17) 0.0083(16) 0.0005(17)
C3 0.047(2) 0.032(2) 0.041(2) -0.0013(17) 0.0218(18) -0.0044(18)
C4 0.040(2) 0.033(2) 0.0305(17) 0.0001(15) 0.0109(16) -0.0006(17)
C5 0.042(2) 0.045(3) 0.059(3) 0.010(2) 0.016(2) 0.002(2)
C6 0.043(3) 0.062(3) 0.083(3) 0.023(3) 0.024(3) 0.015(2)
C7 0.035(3) 0.090(5) 0.082(4) 0.021(3) 0.004(2) -0.001(3)
C8 0.046(3) 0.071(4) 0.059(3) 0.005(3) 0.003(2) -0.017(3)
C9 0.041(2) 0.050(3) 0.0334(19) 0.0059(18) 0.0070(17) -0.012(2)
C10 0.049(3) 0.049(3) 0.0310(19) -0.0042(18) 0.0101(17) -0.014(2)
C11 0.069(4) 0.074(4) 0.061(3) -0.025(3) 0.021(3) -0.028(3)
C12 0.102(5) 0.067(4) 0.080(4) -0.043(3) 0.038(4) -0.029(4)
C13 0.080(4) 0.059(3) 0.067(3) -0.021(3) 0.038(3) -0.003(3)
C14 0.055(3) 0.056(3) 0.046(2) -0.013(2) 0.018(2) 0.002(2)
C15 0.065(3) 0.044(3) 0.063(3) 0.013(2) 0.025(2) 0.002(2)
C16 0.116(6) 0.056(4) 0.096(4) 0.029(3) 0.049(4) 0.007(4)
C17 0.152(7) 0.053(4) 0.114(5) 0.035(4) 0.070(5) -0.002(4)
C18 0.115(5) 0.073(4) 0.089(4) 0.021(3) 0.063(4) -0.021(4)
C19 0.063(3) 0.052(3) 0.042(2) 0.005(2) 0.023(2) -0.016(2)
C20 0.050(3) 0.072(3) 0.039(2) -0.001(2) 0.020(2) -0.018(2)
C21 0.083(4) 0.098(5) 0.066(3) -0.005(3) 0.050(3) -0.030(4)
C22 0.069(4) 0.135(6) 0.073(4) -0.013(4) 0.051(3) -0.018(4)
C23 0.056(3) 0.111(5) 0.055(3) -0.012(3) 0.028(3) 0.011(3)
C24 0.053(3) 0.075(4) 0.042(2) 0.003(2) 0.020(2) 0.002(3)
Cl2A 0.063(2) 0.0412(11) 0.0512(19) 0.0033(14) 0.0268(14) -0.0134(14)
O21 0.098(3) 0.051(2) 0.114(3) 0.004(2) 0.032(3) 0.005(2)
O22 0.128(5) 0.144(5) 0.227(7) 0.078(5) 0.125(6) 0.031(4)
O23A 0.109(6) 0.080(5) 0.107(5) 0.012(4) -0.016(4) -0.026(4)
O24 0.086(3) 0.059(2) 0.094(3) 0.002(2) 0.047(2) -0.025(2)
Cl2B 0.055(4) 0.048(3) 0.054(4) -0.004(3) 0.026(3) -0.010(3)
O23B 0.171(17) 0.071(9) 0.045(6) 0.017(6) 0.041(8) -0.022(9)
Cl1 0.0648(8) 0.0578(8) 0.0731(8) -0.0107(7) 0.0171(6) 0.0170(7)
O11 0.153(6) 0.239(9) 0.246(8) -0.155(7) 0.126(6) -0.032(6)
O12 0.085(3) 0.074(3) 0.185(5) -0.043(3) 0.053(3) -0.014(3)
O13 0.059(2) 0.088(3) 0.085(3) 0.000(2) 0.013(2) 0.006(2)
O14 0.122(5) 0.135(6) 0.193(7) 0.073(5) 0.011(5) 0.043(4)

loop_
_atom_type_symbol
_atom_type_description
_atom_type_scat_dispersion_real
_atom_type_scat_dispersion_imag
_atom_type_scat_source
C C 0.0033 0.0016 'International Tables Vol C Tables 4.2.6.8 and 6.1.1.4'
H H 0.0000 0.0000 'International Tables Vol C Tables 4.2.6.8 and 6.1.1.4'
Cl Cl 0.1484 0.1585 'International Tables Vol C Tables 4.2.6.8 and 6.1.1.4'
Cu Cu 0.3201 1.2651 'International Tables Vol C Tables 4.2.6.8 and 6.1.1.4'
N N 0.0061 0.0033 'International Tables Vol C Tables 4.2.6.8 and 6.1.1.4'
O O 0.0106 0.0060 'International Tables Vol C Tables 4.2.6.8 and 6.1.1.4'

loop_
_geom_angle_atom_site_label_1
_geom_angle_atom_site_label_2
_geom_angle_atom_site_label_3
_geom_angle
_geom_angle_publ_flag
N10 Cu1 N3 88.70(14) y
N10 Cu1 N11 167.82(13) y
N3 Cu1 N11 97.47(13) y
N10 Cu1 N12 93.14(14) y
N3 Cu1 N12 178.07(13) y
N11 Cu1 N12 80.61(14) y
N10 Cu1 O1 96.42(11) y
N3 Cu1 O1 87.04(11) y
N11 Cu1 O1 94.39(11) y
N12 Cu1 O1 93.33(11) y
N10 Cu1 Cu2 61.39(10) ?
N3 Cu1 Cu2 60.98(8) ?
N11 Cu1 Cu2 130.79(9) ?
N12 Cu1 Cu2 120.50(10) ?
O1 Cu1 Cu2 45.16(6) ?
N9 Cu2 N2 88.75(13) y
N9 Cu2 N14 94.04(14) y
N2 Cu2 N14 173.00(14) y
N9 Cu2 N13 168.84(13) y
N2 Cu2 N13 95.48(14) y
N14 Cu2 N13 80.65(14) y
N9 Cu2 O1 98.08(11) y
N2 Cu2 O1 88.69(11) y
N14 Cu2 O1 97.27(11) y
N13 Cu2 O1 92.35(12) y
N9 Cu2 Cu1 59.82(9) ?
N2 Cu2 Cu1 61.69(9) ?
N14 Cu2 Cu1 125.19(11) ?
N13 Cu2 Cu1 131.15(10) ?
O1 Cu2 Cu1 48.42(6) ?
Cu2 O1 Cu1 86.41(8) y
Cu2 O1 H1W 98.0 ?
Cu1 O1 H1W 95.8 ?
Cu2 O1 H2W 104.2 ?
Cu1 O1 H2W 143.9 ?
H1W O1 H2W 116.1 ?
C4 N1 H1A 115.4 ?
C4 N1 H1B 121.0 ?
H1A N1 H1B 120.3 ?
C4 N2 N3 105.5(3) ?
C4 N2 Cu2 130.0(3) ?
N3 N2 Cu2 118.2(2) ?
C3 N3 N2 104.6(3) ?
C3 N3 Cu1 131.7(3) ?
N2 N3 Cu1 119.0(2) ?
C3 N4 C4 101.6(3) ?
C3 N5 H5A 119.9 ?
C3 N5 H5B 120.1 ?
H5A N5 H5B 120.0 ?
C2 N6 H6A 120.0 ?
C2 N6 H6B 120.0 ?
H6A N6 H6B 120.0 ?
C2 N7 C1 102.2(3) ?
C1 N8 H8A 120.0 ?
C1 N8 H8B 119.9 ?
H8A N8 H8B 120.1 ?
C1 N9 N10 105.2(3) ?
C1 N9 Cu2 132.9(3) ?
N10 N9 Cu2 120.8(2) ?
C2 N10 N9 105.6(3) ?
C2 N10 Cu1 134.9(3) ?
N9 N10 Cu1 117.9(2) ?
C5 N11 C9 118.4(4) ?
C5 N11 Cu1 126.9(3) ?
C9 N11 Cu1 114.7(3) ?
C10 N12 C14 119.8(4) ?
C10 N12 Cu1 114.9(3) ?
C14 N12 Cu1 125.1(3) ?
C15 N13 C19 119.1(4) ?
C15 N13 Cu2 126.5(3) ?
C19 N13 Cu2 114.3(3) ?
C20 N14 C24 119.1(4) ?
C20 N14 Cu2 114.5(3) ?
C24 N14 Cu2 126.3(3) ?
N9 C1 N8 123.8(4) ?
N9 C1 N7 113.4(3) ?
N8 C1 N7 122.7(3) ?
N10 C2 N7 113.5(4) ?
N10 C2 N6 124.4(4) ?
N7 C2 N6 122.0(4) ?
N3 C3 N5 123.5(4) ?
N3 C3 N4 114.2(3) ?
N5 C3 N4 122.2(3) ?
N2 C4 N4 114.0(3) ?
N2 C4 N1 123.4(3) ?
N4 C4 N1 122.5(3) ?
N11 C5 C6 122.5(5) ?
N11 C5 H5 118.7 ?
C6 C5 H5 118.7 ?
C7 C6 C5 119.3(5) ?
C7 C6 H6 120.4 ?
C5 C6 H6 120.4 ?
C6 C7 C8 119.1(5) ?
C6 C7 H7 120.5 ?
C8 C7 H7 120.5 ?
C9 C8 C7 118.8(5) ?
C9 C8 H8 120.6 ?
C7 C8 H8 120.6 ?
N11 C9 C8 121.9(5) ?
N11 C9 C10 114.3(4) ?
C8 C9 C10 123.8(4) ?
N12 C10 C11 120.0(5) ?
N12 C10 C9 115.0(4) ?
C11 C10 C9 125.0(4) ?
C12 C11 C10 119.8(5) ?
C12 C11 H11 120.1 ?
C10 C11 H11 120.1 ?
C11 C12 C13 120.1(5) ?
C11 C12 H12 119.9 ?
C13 C12 H12 119.9 ?
C12 C13 C14 118.2(5) ?
C12 C13 H13 120.9 ?
C14 C13 H13 120.9 ?
N12 C14 C13 122.1(5) ?
N12 C14 H14 118.9 ?
C13 C14 H14 118.9 ?
N13 C15 C16 122.6(5) ?
N13 C15 H15 118.7 ?
C16 C15 H15 118.7 ?
C17 C16 C15 118.1(6) ?
C17 C16 H16 120.9 ?
C15 C16 H16 120.9 ?
C16 C17 C18 120.0(6) ?
C16 C17 H17 120.0 ?
C18 C17 H17 120.0 ?
C17 C18 C19 119.9(5) ?
C17 C18 H18 120.1 ?
C19 C18 H18 120.0 ?
N13 C19 C18 120.2(5) ?
N13 C19 C20 114.6(4) ?
C18 C19 C20 125.2(4) ?
N14 C20 C21 121.1(5) ?
N14 C20 C19 115.3(4) ?
C21 C20 C19 123.5(5) ?
C22 C21 C20 119.8(6) ?
C22 C21 H21 120.1 ?
C20 C21 H21 120.1 ?
C21 C22 C23 119.2(5) ?
C21 C22 H22 120.4 ?
C23 C22 H22 120.4 ?
C22 C23 C24 119.1(6) ?
C22 C23 H23 120.5 ?
C24 C23 H23 120.5 ?
N14 C24 C23 121.6(5) ?
N14 C24 H24 119.2 ?
C23 C24 H24 119.2 ?
O22 Cl2A O23A 100.6(6) ?
O22 Cl2A O24 117.1(5) ?
O23A Cl2A O24 106.2(4) ?
O22 Cl2A O21 112.1(4) ?
O23A Cl2A O21 112.2(5) ?
O24 Cl2A O21 108.4(4) ?
Cl2B O21 Cl2A 21.6(3) ?
Cl2A O22 Cl2B 22.8(3) ?
Cl2B O24 Cl2A 22.1(3) ?
O24 Cl2B O21 121.4(7) ?
O24 Cl2B O22 119.4(8) ?
O21 Cl2B O22 116.1(7) ?
O24 Cl2B O23B 99.8(8) ?
O21 Cl2B O23B 107.9(9) ?
O22 Cl2B O23B 78.7(9) ?
O11 Cl1 O12 114.1(4) ?
O11 Cl1 O14 106.6(5) ?
O12 Cl1 O14 106.0(4) ?
O11 Cl1 O13 112.1(4) ?
O12 Cl1 O13 111.0(3) ?
O14 Cl1 O13 106.5(3) ?

loop_
_geom_bond_atom_site_label_1
_geom_bond_atom_site_label_2
_geom_bond_distance
_geom_bond_publ_flag
Cu1 N10 1.948(3) y
Cu1 N3 1.991(3) y
Cu1 N11 1.999(3) y
Cu1 N12 2.007(3) y
Cu1 O1 2.486(2) y
Cu1 Cu2 3.3165(6) y
Cu2 N9 1.960(3) y
Cu2 N2 1.979(3) y
Cu2 N14 2.011(3) y
Cu2 N13 2.016(3) y
Cu2 O1 2.356(3) y
O1 H1W 0.8536 ?
O1 H2W 0.7588 ?
N1 C4 1.367(5) ?
N1 H1A 0.9422 ?
N1 H1B 0.8862 ?
N2 C4 1.314(5) ?
N2 N3 1.412(4) ?
N3 C3 1.322(5) ?
N4 C3 1.353(5) ?
N4 C4 1.354(5) ?
N5 C3 1.353(5) ?
N5 H5A 0.8602 ?
N5 H5B 0.8597 ?
N6 C2 1.372(5) ?
N6 H6A 0.8598 ?
N6 H6B 0.8603 ?
N7 C2 1.343(5) ?
N7 C1 1.355(5) ?
N8 C1 1.352(5) ?
N8 H8A 0.8594 ?
N8 H8B 0.8595 ?
N9 C1 1.320(5) ?
N9 N10 1.399(4) ?
N10 C2 1.321(5) ?
N11 C5 1.334(5) ?
N11 C9 1.357(5) ?
N12 C10 1.331(5) ?
N12 C14 1.337(5) ?
N13 C15 1.337(6) ?
N13 C19 1.352(5) ?
N14 C20 1.335(6) ?
N14 C24 1.341(6) ?
C5 C6 1.385(6) ?
C5 H5 0.9300 ?
C6 C7 1.372(8) ?
C6 H6 0.9300 ?
C7 C8 1.390(8) ?
C7 H7 0.9300 ?
C8 C9 1.386(6) ?
C8 H8 0.9300 ?
C9 C10 1.471(6) ?
C10 C11 1.401(7) ?
C11 C12 1.354(8) ?
C11 H11 0.9300 ?
C12 C13 1.363(8) ?
C12 H12 0.9300 ?
C13 C14 1.383(7) ?
C13 H13 0.9300 ?
C14 H14 0.9300 ?
C15 C16 1.375(7) ?
C15 H15 0.9300 ?
C16 C17 1.364(9) ?
C16 H16 0.9300 ?
C17 C18 1.366(9) ?
C17 H17 0.9300 ?
C18 C19 1.378(7) ?
C18 H18 0.9300 ?
C19 C20 1.468(7) ?
C20 C21 1.381(6) ?
C21 C22 1.363(9) ?
C21 H21 0.9300 ?
C22 C23 1.365(9) ?
C22 H22 0.9300 ?
C23 C24 1.383(7) ?
C23 H23 0.9300 ?
C24 H24 0.9300 ?
Cl2A O22 1.325(7) ?
Cl2A O23A 1.387(8) ?
Cl2A O24 1.429(5) ?
Cl2A O21 1.458(6) ?
O21 Cl2B 1.343(11) ?
O22 Cl2B 1.379(11) ?
O24 Cl2B 1.342(10) ?
Cl2B O23B 1.397(15) ?
Cl1 O11 1.354(5) ?
Cl1 O12 1.394(5) ?
Cl1 O14 1.408(6) ?
Cl1 O13 1.418(4) ?

loop_
_geom_hbond_atom_site_label_D
_geom_hbond_atom_site_label_H
_geom_hbond_atom_site_label_A
_geom_hbond_distance_DH
_geom_hbond_distance_HA
_geom_hbond_distance_DA
_geom_hbond_angle_DHA
_geom_hbond_site_symmetry_A
O1 H1W O24 0.85 2.06 2.872(4) 159.6 2_645
O1 H2W N4 0.76 2.09 2.824(4) 161.3 4_546
N1 H1A O13 0.94 2.61 3.480(6) 153.2 2_545
N5 H5A O21 0.86 2.23 3.049(6) 157.9 .
N5 H5B O24 0.86 2.24 3.088(5) 168.9 3_645
N6 H6A O22 0.86 2.32 3.128(8) 157.4 .
N6 H6B O12 0.86 2.46 3.316(6) 175.0 4
N8 H8A O13 0.86 2.42 3.196(6) 149.6 2_545
N8 H8A O12 0.86 2.67 3.229(6) 123.7 2_545
N8 H8B N7 0.86 2.11 2.940(5) 161.5 3_545

loop_
_geom_torsion_atom_site_label_1
_geom_torsion_atom_site_label_2
_geom_torsion_atom_site_label_3
_geom_torsion_atom_site_label_4
_geom_torsion
N10 Cu1 Cu2 N9 0.95(15)
N3 Cu1 Cu2 N9 -104.89(15)
N11 Cu1 Cu2 N9 -178.50(16)
N12 Cu1 Cu2 N9 76.54(16)
O1 Cu1 Cu2 N9 137.17(14)
N10 Cu1 Cu2 N2 107.49(15)
N3 Cu1 Cu2 N2 1.64(15)
N11 Cu1 Cu2 N2 -71.97(16)
N12 Cu1 Cu2 N2 -176.92(16)
O1 Cu1 Cu2 N2 -116.30(14)
N10 Cu1 Cu2 N14 -70.96(16)
N3 Cu1 Cu2 N14 -176.81(16)
N11 Cu1 Cu2 N14 109.59(17)
N12 Cu1 Cu2 N14 4.63(16)
O1 Cu1 Cu2 N14 65.26(15)
N10 Cu1 Cu2 N13 178.42(16)
N3 Cu1 Cu2 N13 72.57(17)
N11 Cu1 Cu2 N13 -1.03(17)
N12 Cu1 Cu2 N13 -105.99(17)
O1 Cu1 Cu2 N13 -45.37(16)
N10 Cu1 Cu2 O1 -136.21(14)
N3 Cu1 Cu2 O1 117.94(14)
N11 Cu1 Cu2 O1 44.34(15)
N12 Cu1 Cu2 O1 -60.62(14)
N9 Cu2 O1 Cu1 -36.41(11)
N2 Cu2 O1 Cu1 52.14(11)
N14 Cu2 O1 Cu1 -131.56(12)
N13 Cu2 O1 Cu1 147.57(11)
N10 Cu1 O1 Cu2 37.68(12)
N3 Cu1 O1 Cu2 -50.67(11)
N11 Cu1 O1 Cu2 -147.95(11)
N12 Cu1 O1 Cu2 131.22(12)
N9 Cu2 N2 C4 -94.1(4)
N14 Cu2 N2 C4 19.4(13)
N13 Cu2 N2 C4 75.6(4)
O1 Cu2 N2 C4 167.8(4)
Cu1 Cu2 N2 C4 -150.1(4)
N9 Cu2 N2 N3 53.7(3)
N14 Cu2 N2 N3 167.2(10)
N13 Cu2 N2 N3 -136.7(3)
O1 Cu2 N2 N3 -44.4(3)
Cu1 Cu2 N2 N3 -2.3(2)
C4 N2 N3 C3 0.3(4)
Cu2 N2 N3 C3 -154.6(3)
C4 N2 N3 Cu1 158.8(3)
Cu2 N2 N3 Cu1 3.8(4)
N10 Cu1 N3 C3 91.6(4)
N11 Cu1 N3 C3 -77.8(4)
N12 Cu1 N3 C3 -71(4)
O1 Cu1 N3 C3 -171.9(4)
Cu2 Cu1 N3 C3 149.3(4)
N10 Cu1 N3 N2 -60.0(3)
N11 Cu1 N3 N2 130.6(3)
N12 Cu1 N3 N2 138(4)
O1 Cu1 N3 N2 36.5(3)
Cu2 Cu1 N3 N2 -2.3(2)
N2 Cu2 N9 C1 107.2(4)
N14 Cu2 N9 C1 -66.4(4)
N13 Cu2 N9 C1 -5.3(9)
O1 Cu2 N9 C1 -164.3(3)
Cu1 Cu2 N9 C1 164.8(4)
N2 Cu2 N9 N10 -58.9(3)
N14 Cu2 N9 N10 127.5(3)
N13 Cu2 N9 N10 -171.4(6)
O1 Cu2 N9 N10 29.6(3)
Cu1 Cu2 N9 N10 -1.4(2)
C1 N9 N10 C2 0.7(4)
Cu2 N9 N10 C2 170.2(3)
C1 N9 N10 Cu1 -167.2(2)
Cu2 N9 N10 Cu1 2.3(4)
N3 Cu1 N10 C2 -107.5(4)
N11 Cu1 N10 C2 13.3(9)
N12 Cu1 N10 C2 71.9(4)
O1 Cu1 N10 C2 165.7(4)
Cu2 Cu1 N10 C2 -164.8(4)
N3 Cu1 N10 N9 56.0(3)
N11 Cu1 N10 N9 176.7(5)
N12 Cu1 N10 N9 -124.6(3)
O1 Cu1 N10 N9 -30.9(3)
Cu2 Cu1 N10 N9 -1.3(2)
N10 Cu1 N11 C5 -122.6(6)
N3 Cu1 N11 C5 -2.6(3)
N12 Cu1 N11 C5 177.6(3)
O1 Cu1 N11 C5 84.9(3)
Cu2 Cu1 N11 C5 55.1(4)
N10 Cu1 N11 C9 54.1(7)
N3 Cu1 N11 C9 174.1(3)
N12 Cu1 N11 C9 -5.7(3)
O1 Cu1 N11 C9 -98.3(3)
Cu2 Cu1 N11 C9 -128.2(2)
N10 Cu1 N12 C10 -162.6(3)
N3 Cu1 N12 C10 0(4)
N11 Cu1 N12 C10 6.8(3)
O1 Cu1 N12 C10 100.7(3)
Cu2 Cu1 N12 C10 139.0(3)
N10 Cu1 N12 C14 12.1(4)
N3 Cu1 N12 C14 174(4)
N11 Cu1 N12 C14 -178.4(4)
O1 Cu1 N12 C14 -84.5(4)
Cu2 Cu1 N12 C14 -46.3(4)
N9 Cu2 N13 C15 125.5(7)
N2 Cu2 N13 C15 13.6(4)
N14 Cu2 N13 C15 -172.3(4)
O1 Cu2 N13 C15 -75.3(4)
Cu1 Cu2 N13 C15 -43.1(4)
N9 Cu2 N13 C19 -57.8(8)
N2 Cu2 N13 C19 -169.7(3)
N14 Cu2 N13 C19 4.4(3)
O1 Cu2 N13 C19 101.4(3)
Cu1 Cu2 N13 C19 133.6(3)
N9 Cu2 N14 C20 162.8(3)
N2 Cu2 N14 C20 49.6(12)
N13 Cu2 N14 C20 -7.3(3)
O1 Cu2 N14 C20 -98.5(3)
Cu1 Cu2 N14 C20 -141.7(3)
N9 Cu2 N14 C24 -11.9(4)
N2 Cu2 N14 C24 -125.1(11)
N13 Cu2 N14 C24 178.0(4)
O1 Cu2 N14 C24 86.8(4)
Cu1 Cu2 N14 C24 43.6(4)
N10 N9 C1 N8 -178.7(3)
Cu2 N9 C1 N8 13.6(6)
N10 N9 C1 N7 -1.6(4)
Cu2 N9 C1 N7 -169.3(3)
C2 N7 C1 N9 1.9(4)
C2 N7 C1 N8 179.0(3)
N9 N10 C2 N7 0.5(4)
Cu1 N10 C2 N7 165.4(3)
N9 N10 C2 N6 177.3(4)
Cu1 N10 C2 N6 -17.9(6)
C1 N7 C2 N10 -1.4(4)
C1 N7 C2 N6 -178.3(4)
N2 N3 C3 N5 -178.6(4)
Cu1 N3 C3 N5 26.9(6)
N2 N3 C3 N4 -1.9(5)
Cu1 N3 C3 N4 -156.5(3)
C4 N4 C3 N3 2.7(5)
C4 N4 C3 N5 179.4(4)
N3 N2 C4 N4 1.4(4)
Cu2 N2 C4 N4 152.2(3)
N3 N2 C4 N1 177.7(4)
Cu2 N2 C4 N1 -31.5(6)
C3 N4 C4 N2 -2.4(5)
C3 N4 C4 N1 -178.8(4)
C9 N11 C5 C6 -0.7(6)
Cu1 N11 C5 C6 175.9(3)
N11 C5 C6 C7 0.1(7)
C5 C6 C7 C8 0.5(8)
C6 C7 C8 C9 -0.4(8)
C5 N11 C9 C8 0.7(6)
Cu1 N11 C9 C8 -176.3(3)
C5 N11 C9 C10 -179.2(3)
Cu1 N11 C9 C10 3.8(4)
C7 C8 C9 N11 -0.2(7)
C7 C8 C9 C10 179.7(4)
C14 N12 C10 C11 -2.1(6)
Cu1 N12 C10 C11 173.0(3)
C14 N12 C10 C9 178.3(4)
Cu1 N12 C10 C9 -6.7(4)
N11 C9 C10 N12 1.9(5)
C8 C9 C10 N12 -178.0(4)
N11 C9 C10 C11 -177.7(4)
C8 C9 C10 C11 2.4(7)
N12 C10 C11 C12 1.0(7)
C9 C10 C11 C12 -179.4(5)
C10 C11 C12 C13 0.9(9)
C11 C12 C13 C14 -1.7(9)
C10 N12 C14 C13 1.3(7)
Cu1 N12 C14 C13 -173.2(4)
C12 C13 C14 N12 0.6(8)
C19 N13 C15 C16 0.6(8)
Cu2 N13 C15 C16 177.2(5)
N13 C15 C16 C17 1.0(10)
C15 C16 C17 C18 -1.1(12)
C16 C17 C18 C19 -0.5(12)
C15 N13 C19 C18 -2.2(7)
Cu2 N13 C19 C18 -179.2(4)
C15 N13 C19 C20 175.8(4)
Cu2 N13 C19 C20 -1.2(5)
C17 C18 C19 N13 2.2(9)
C17 C18 C19 C20 -175.7(6)
C24 N14 C20 C21 3.3(7)
Cu2 N14 C20 C21 -171.8(4)
C24 N14 C20 C19 -176.1(4)
Cu2 N14 C20 C19 8.7(5)
N13 C19 C20 N14 -5.0(6)
C18 C19 C20 N14 172.9(5)
N13 C19 C20 C21 175.6(5)
C18 C19 C20 C21 -6.5(8)
N14 C20 C21 C22 -2.3(8)
C19 C20 C21 C22 177.1(5)
C20 C21 C22 C23 -0.5(9)
C21 C22 C23 C24 2.2(9)
C20 N14 C24 C23 -1.5(7)
Cu2 N14 C24 C23 173.0(4)
C22 C23 C24 N14 -1.3(8)
O22 Cl2A O21 Cl2B -73.1(14)
O23A Cl2A O21 Cl2B 174.5(17)
O24 Cl2A O21 Cl2B 57.6(14)
O23A Cl2A O22 Cl2B -178.2(17)
O24 Cl2A O22 Cl2B -63.8(14)
O21 Cl2A O22 Cl2B 62.3(14)
O22 Cl2A O24 Cl2B 72.0(15)
O23A Cl2A O24 Cl2B -176.7(18)
O21 Cl2A O24 Cl2B -56.0(14)
Cl2A O24 Cl2B O21 90.4(16)
Cl2A O24 Cl2B O22 -69.2(15)
Cl2A O24 Cl2B O23B -152(2)
Cl2A O21 Cl2B O24 -88.6(16)
Cl2A O21 Cl2B O22 71.6(14)
Cl2A O21 Cl2B O23B 158(2)
Cl2A O22 Cl2B O24 77.7(15)
Cl2A O22 Cl2B O21 -82.9(14)
Cl2A O22 Cl2B O23B 172.6(18)
